data_7229636
loop_
_publ_author_name
'Prohens, Rafel'
'Portell, Anna'
'Vallcorba, Oriol'
'Font-Bardia, Merc\`e'
'Bauz\'a, Antonio'
'Frontera, Antonio'

_publ_section_title
;
 Polymorphism in secondary squaramides: on the importance of
 \p-interactions involving the four membered ring
;
_journal_issue 2
_journal_name_full CrystEngComm
_journal_page_first 237
_journal_paper_doi 10.1039/C7CE01945A
_journal_volume 20
_journal_year 2018
_chemical_formula_moiety 'C12 H22 N4 O2'
_chemical_formula_sum 'C12 H22 N4 O2'
_chemical_formula_weight 254.34
_chemical_name_systematic
;
bis([1,2,3]triazolo)[1,5-a:5',1'-k][1,10]phenanthroline 
;
_space_group_crystal_system monoclinic
_space_group_IT_number 15
_space_group_name_Hall '-C 2yc'
_space_group_name_H-M_alt 'C 1 2/c 1'
_symmetry_Int_Tables_number 15
_symmetry_space_group_name_Hall '-C 2yc'
_symmetry_space_group_name_H-M 'C 1 2/c 1'
_audit_update_record
;
2017-11-07 deposited with the CCDC.
2017-12-01 downloaded from the CCDC.
;
_cell_angle_alpha 90.0000
_cell_angle_beta 101.974(4)
_cell_angle_gamma 90.0000
_cell_formula_units_Z 4
_cell_length_a 29.6240(17)
_cell_length_b 6.0611(2)
_cell_length_c 8.6488(3)
_cell_measurement_temperature 333
_cell_volume 1519.14(12)
_computing_data_reduction 'DAJUST (Vallcorba et al., 2012)'
_computing_publication_material 'PLATON (Spek, 2003)'
_computing_structure_refinement 'RIBOLS (Rius, 2012)'
_computing_structure_solution 'TALP (Vallcorba et al., 2012)'
_diffrn_ambient_temperature 333
_diffrn_detector X'Celerator
_diffrn_measurement_device_type 'Panalytical X'pert Powder'
_diffrn_radiation_type 'Cu K\a'
_diffrn_radiation_wavelength 1.54180
_exptl_absorpt_coefficient_mu 0.630
_exptl_crystal_density_diffrn 1.112
_exptl_crystal_F_000 552.0
_pd_meas_2theta_range_inc 0.01300
_pd_meas_2theta_range_max 69.98206
_pd_meas_2theta_range_min 2.03100
_pd_meas_number_of_points 5227
_pd_meas_scan_method continuous
_pd_proc_2theta_range_inc 0.01300
_pd_proc_2theta_range_max 69.98206
_pd_proc_2theta_range_min 4.01300
_pd_proc_ls_background_function 'Smoothing procedure. Br\~A1/4ckner, S. (2000). J. Appl. Cryst., 33, 977-979'
_pd_proc_ls_profile_function Pseudo-Voigt
_pd_proc_ls_prof_wR_factor 0.102
_pd_proc_number_of_points 5075
_pd_spec_mounting 'glass capillary'
_pd_spec_mount_mode transmission
_refine_diff_density_max 0.012
_refine_diff_density_min -0.016
_refine_ls_goodness_of_fit_all 10.589
_refine_ls_hydrogen_treatment constr
_refine_ls_matrix_type full
_refine_ls_number_parameters 38
_refine_ls_number_reflns 662
_refine_ls_number_restraints 28
_refine_ls_R_I_factor 0.039
_refine_ls_shift/su_max 0.087
_refine_ls_shift/su_mean 0.049
_refine_ls_weighting_details 1/Yobs
_refine_ls_weighting_scheme calc
_cod_data_source_file c7ce01945a2.cif
_cod_data_source_block squaramide_1c
_cod_depositor_comments 'Adding full bibliography for 7229635--7229638.cif.'
_cod_database_code 7229636

loop_
_space_group_symop_id
_space_group_symop_operation_xyz
1 x,y,z
2 -x,y,1/2-z
3 -x,-y,-z
4 x,-y,1/2+z
5 1/2+x,1/2+y,z
6 1/2-x,1/2+y,1/2-z
7 1/2-x,1/2-y,-z
8 1/2+x,1/2-y,1/2+z

loop_
_atom_site_label
_atom_site_type_symbol
_atom_site_fract_x
_atom_site_fract_y
_atom_site_fract_z
_atom_site_occupancy
_atom_site_U_iso_or_equiv
O1 O 0.0437(2) -0.1337(12) 0.1562(4) 1.0000 0.073(2)
N1 N 0.0418(2) 0.4048(9) 0.1577(4) 1.0000 0.073(2)
N2 N 0.1605(2) 0.3255(10) 0.0875(4) 1.0000 0.073(2)
C1 C 0.0197(1) 0.0033(12) 0.2085(4) 1.0000 0.073(2)
C2 C 0.0186(1) 0.2471(12) 0.2101(4) 1.0000 0.073(2)
C3 C 0.0781(2) 0.3572(16) 0.0739(4) 1.0000 0.073(2)
C4 C 0.1255(2) 0.3701(17) 0.1794(4) 1.0000 0.073(2)
C5 C 0.1664(3) 0.0864(9) 0.0760(4) 1.0000 0.073(2)
C6 C 0.2050(2) 0.4204(13) 0.1635(4) 1.0000 0.073(2)
H1 H 0.0350 0.5400 0.1729 1.0000 0.073
H2a H 0.0758 0.4567 -0.0153 1.0000 0.073
H2b H 0.0739 0.2079 0.0330 1.0000 0.073
H3a H 0.1298 0.5184 0.2220 1.0000 0.073
H3b H 0.1284 0.2676 0.2671 1.0000 0.073
H5a H 0.1373 0.0219 0.0274 1.0000 0.073
H5b H 0.1767 0.0247 0.1796 1.0000 0.073
H5c H 0.1888 0.0556 0.0128 1.0000 0.073
H6a H 0.2149 0.3598 0.2676 1.0000 0.073
H6b H 0.2274 0.3861 0.1011 1.0000 0.073
H6c H 0.2021 0.5776 0.1706 1.0000 0.073

loop_
_diffrn_radiation_wavelength.id
_diffrn_radiation_wavelength.wavelength
_diffrn_radiation_wavelength.wt
K\a1 1.54059 1.0
K\a2 1.54439 0.5

loop_
_geom_angle_atom_site_label_1
_geom_angle_atom_site_label_2
_geom_angle_atom_site_label_3
_geom_angle
_geom_angle_site_symmetry_1
_geom_angle_site_symmetry_3
_geom_angle_publ_flag
C2 N1 C3 121.7(6) . . yes
C4 N2 C5 109.2(6) . . yes
C4 N2 C6 111.0(4) . . yes
C5 N2 C6 108.1(6) . . yes
O1 C1 C2 133.6(5) . . yes
O1 C1 C1 137.9(7) . 2_555 yes
C1 C1 C2 88.5(4) 2_555 . no
C3 N1 H1 119.00 . . no
C2 N1 H1 119.00 . . no
N1 C2 C2 133.2(6) . 2_555 yes
N1 C2 C1 135.3(4) . . yes
C1 C2 C2 91.5(5) . 2_555 no
N1 C3 C4 112.5(4) . . yes
N2 C4 C3 109.8(4) . . yes
N1 C3 H2A 110.00 . . no
N1 C3 H2B 108.00 . . no
C4 C3 H2A 111.00 . . no
C4 C3 H2B 108.00 . . no
H2A C3 H2B 108.00 . . no
N2 C4 H3A 109.00 . . no
N2 C4 H3B 110.00 . . no
C3 C4 H3A 108.00 . . no
C3 C4 H3B 111.00 . . no
H3A C4 H3B 108.00 . . no
N2 C5 H5A 109.00 . . no
N2 C5 H5B 110.00 . . no
N2 C5 H5C 110.00 . . no
H5A C5 H5B 109.00 . . no
H5A C5 H5C 110.00 . . no
H5B C5 H5C 109.00 . . no
N2 C6 H6A 110.00 . . no
N2 C6 H6B 109.00 . . no
N2 C6 H6C 110.00 . . no
H6A C6 H6B 109.00 . . no
H6A C6 H6C 109.00 . . no
H6B C6 H6C 109.00 . . no

loop_
_geom_bond_atom_site_label_1
_geom_bond_atom_site_label_2
_geom_bond_distance
_geom_bond_site_symmetry_2
_geom_bond_publ_flag
O1 C1 1.238(8) . yes
N1 C2 1.312(8) . yes
N1 C3 1.445(8) . yes
N2 C4 1.457(8) . yes
N2 C5 1.466(8) . yes
N2 C6 1.463(8) . yes
C1 C2 1.478(10) . no
C1 C1 1.492(4) 2_555 no
N1 H1 0.8600 . no
C2 C2 1.417(4) 2_555 no
C3 C4 1.510(7) . no
C3 H2A 0.9700 . no
C3 H2B 0.9700 . no
C4 H3A 0.9700 . no
C4 H3B 0.9700 . no
C5 H5A 0.9600 . no
C5 H5B 0.9600 . no
C5 H5C 0.9600 . no
C6 H6A 0.9600 . no
C6 H6B 0.9600 . no
C6 H6C 0.9600 . no

loop_
_geom_hbond_atom_site_label_D
_geom_hbond_atom_site_label_H
_geom_hbond_atom_site_label_A
_geom_hbond_distance_DH
_geom_hbond_distance_HA
_geom_hbond_distance_DA
_geom_hbond_angle_DHA
_geom_hbond_site_symmetry_A
_geom_hbond_publ_flag
N1 H1 O1 0.8600 2.0000 2.798(9) 153.00 1_565 yes

loop_
_geom_torsion_atom_site_label_1
_geom_torsion_atom_site_label_2
_geom_torsion_atom_site_label_3
_geom_torsion_atom_site_label_4
_geom_torsion
_geom_torsion_site_symmetry_1
_geom_torsion_site_symmetry_3
_geom_torsion_site_symmetry_4
_geom_torsion_publ_flag
C3 N1 C2 C1 0.9(7) . . . no
C3 N1 C2 C2 -177.9(4) . . 2_555 no
C2 N1 C3 C4 -98.5(8) . . . no
C5 N2 C4 C3 -83.9(8) . . . no
C6 N2 C4 C3 157.0(7) . . . no
O1 C1 C2 N1 0.4(7) . . . no
O1 C1 C2 C2 179.5(4) . . 2_555 no
C1 C1 C2 N1 -178.7(4) 2_555 . . no
C1 C1 C2 C2 0.4(3) 2_555 . 2_555 no
O1 C1 C1 O1 1.6(8) . 2_555 2_555 no
O1 C1 C1 C2 -179.4(5) . 2_555 2_555 no
C2 C1 C1 O1 -179.4(5) . 2_555 2_555 no
C2 C1 C1 C2 -0.4(3) . 2_555 2_555 no
N1 C2 C2 N1 -2.1(7) . 2_555 2_555 no
N1 C2 C2 C1 178.8(4) . 2_555 2_555 no
C1 C2 C2 N1 178.8(4) . 2_555 2_555 no
C1 C2 C2 C1 -0.4(3) . 2_555 2_555 no
N1 C3 C4 N2 -178.7(7) . . . no
